data_7240740
loop_
_publ_author_name
'Keller, Sarah'
'Prescimone, Alessandro'
'La Placa, Maria-Grazia'
'Junquera-Hern\'andez, Jos\'e M.'
'Bolink, Henk J.'
'Constable, Edwin C.'
'Sessolo, Michele'
'Ort\'i, Enrique'
'Housecroft, Catherine E.'

_publ_section_title
;
 The shiny side of copper: bringing copper(i) light-emitting
 electrochemical cells closer to application
;
_journal_issue 38
_journal_name_full 'RSC Advances'
_journal_page_first 22631
_journal_page_last 22644
_journal_paper_doi 10.1039/D0RA03824E
_journal_volume 10
_journal_year 2020
_chemical_absolute_configuration ad
_chemical_compound_source 'Sarah Keller'
_chemical_formula_moiety 'C51 H44 Cu1 F6 N2 O1 P3'
_chemical_formula_sum 'C51 H44 Cu F6 N2 O P3'
_chemical_formula_weight 971.38
_space_group_IT_number 4
_space_group_name_Hall 'P 2yb'
_space_group_name_H-M_alt 'P 1 21 1'
_symmetry_cell_setting monoclinic
_symmetry_space_group_name_Hall 'P 2yb'
_symmetry_space_group_name_H-M 'P 1 21 1'
_atom_sites_solution_hydrogens difmap
_atom_sites_solution_primary other
_audit_creation_date 18-04-11
_audit_creation_method CRYSTALS_ver_14.40
_audit_update_record
;
2020-01-17 deposited with the CCDC.	2020-06-15 downloaded from the CCDC.
;
_cell_angle_alpha 90
_cell_angle_beta 102.835(3)
_cell_angle_gamma 90
_cell_formula_units_Z 2
_cell_length_a 10.1954(10)
_cell_length_b 21.104(2)
_cell_length_c 10.7666(10)
_cell_measurement_reflns_used 8473
_cell_measurement_temperature 123
_cell_measurement_theta_max 70
_cell_measurement_theta_min 4
_cell_volume 2258.7(4)
_computing_cell_refinement 'Apex2 (Bruker AXS, 2006)'
_computing_data_collection 'Apex2 (Bruker AXS, 2006)'
_computing_data_reduction 'Apex2 (Bruker AXS, 2006)'
_computing_molecular_graphics 'CAMERON (Watkin et al., 1996)'
_computing_publication_material 'CRYSTALS (Betteridge et al., 2003)'
_computing_structure_refinement 'CRYSTALS (Betteridge et al., 2003)'
_computing_structure_solution 'Superflip (Palatinus & Chapuis, 2007)'
_diffrn_ambient_temperature 123
_diffrn_measured_fraction_theta_full 0.992
_diffrn_measured_fraction_theta_max 0.970
_diffrn_measurement_device Area
_diffrn_measurement_device_type 'Bruker Kappa Apex2'
_diffrn_measurement_method '\f & \w scans'
_diffrn_radiation_monochromator graphite
_diffrn_radiation_type 'Cu K\a'
_diffrn_radiation_wavelength 1.54178
_diffrn_reflns_av_R_equivalents 0.024
_diffrn_reflns_limit_h_max 11
_diffrn_reflns_limit_h_min -12
_diffrn_reflns_limit_k_max 25
_diffrn_reflns_limit_k_min -23
_diffrn_reflns_limit_l_max 12
_diffrn_reflns_limit_l_min -6
_diffrn_reflns_number 18116
_diffrn_reflns_theta_full 68.000
_diffrn_reflns_theta_max 70.044
_diffrn_reflns_theta_min 4.190
_diffrn_standards_number 0
_exptl_absorpt_coefficient_mu 2.246
_exptl_absorpt_correction_T_max 0.41
_exptl_absorpt_correction_T_min 0.38
_exptl_absorpt_correction_type multi-scan
_exptl_absorpt_process_details 'SADABS (Siemens, 1996)'
_exptl_crystal_colour yellow
_exptl_crystal_density_diffrn 1.428
_exptl_crystal_density_method 'not measured'
_exptl_crystal_description block
_exptl_crystal_F_000 1000
_exptl_crystal_size_max 0.600
_exptl_crystal_size_mid 0.500
_exptl_crystal_size_min 0.400
_refine_diff_density_max 0.54
_refine_diff_density_min -0.29
_refine_ls_abs_structure_details 'Flack (1983), 3223 Friedel-pairs'
_refine_ls_abs_structure_Flack 0.062(7)
_refine_ls_extinction_method None
_refine_ls_goodness_of_fit_ref 1.0919
_refine_ls_hydrogen_treatment constr
_refine_ls_matrix_type full
_refine_ls_number_parameters 578
_refine_ls_number_reflns 7418
_refine_ls_number_restraints 1
_refine_ls_R_factor_all 0.0195
_refine_ls_R_factor_gt 0.0195
_refine_ls_shift/su_max 0.0011488
_refine_ls_shift/su_mean 0.0000356
_refine_ls_structure_factor_coef F
_refine_ls_weighting_details
;
 Method, part 1, Chebychev polynomial, (Watkin, 1994, Prince, 1982) 
 [weight] = 1.0/[A~0~*T~0~(x)+A~1~*T~1~(x) ... +A~n-1~]*T~n-1~(x)] 
 where A~i~ are the Chebychev coefficients listed below and x= Fcalc/Fmax 
 Method = Robust Weighting (Prince, 1982) 
 W = [weight] * [1-(deltaF/6*sigmaF)^2^]^2^ 
 A~i~ are: 
 0.161 0.142 0.636E-01 
;
_refine_ls_weighting_scheme calc
_refine_ls_wR_factor_all 0.0220
_refine_ls_wR_factor_gt 0.0220
_refine_ls_wR_factor_ref 0.0219
_reflns_limit_h_max 12
_reflns_limit_h_min -12
_reflns_limit_k_max 25
_reflns_limit_k_min -23
_reflns_limit_l_max 12
_reflns_limit_l_min 0
_reflns_number_gt 7456
_reflns_number_total 7503
_reflns_threshold_expression I>2.0\s(I)
_oxford_diffrn_Wilson_B_factor 0.00
_oxford_diffrn_Wilson_scale 0.00
_oxford_refine_ls_r_factor_ref 0.0194
_oxford_refine_ls_scale 0.18697(12)
_oxford_reflns_number_all 7470
_oxford_reflns_threshold_expression_ref I>0.0\s(I)
_oxford_structure_analysis_title 'SK173_123K_0m in P2(1)'
_cod_data_source_file d0ra03824e2.cif
_cod_data_source_block global
_cod_depositor_comments
;
The following automatic conversions were performed:

data item '_atom_sites_solution_primary' value 'Other' was changed to
'other' in accordance with the
/home/data/users/saulius/crontab/automatic-downloads/rss-feeds/RSC/lib/dictionaries/cif_core.dic
dictionary named 'cif_core.dic' version 2.4.2 last updated on
2011-04-26.

Automatic conversion script
Id: cif_fix_values 7556 2019-12-06 15:28:31Z antanas 

 Adding full bibliography for 7240738--7240744.cif.
;
_cod_original_sg_symbol_Hall 'P 2yb '
_cod_original_sg_symbol_H-M 'P 21 '
_cod_original_formula_sum 'C51 H44 Cu1 F6 N2 O1 P3'
_cod_database_code 7240740

loop_
_symmetry_equiv_pos_as_xyz
x,y,z
-x,y+1/2,-z

loop_
_atom_site_label
_atom_site_type_symbol
_atom_site_fract_x
_atom_site_fract_y
_atom_site_fract_z
_atom_site_U_iso_or_equiv
_atom_site_occupancy
_atom_site_adp_type
_atom_site_refinement_flags_posn
_atom_site_refinement_flags_adp
_atom_site_refinement_flags_occupancy
_atom_site_disorder_assembly
_atom_site_disorder_group
_atom_site_attached_hydrogens
Cu1 Cu 0.549621(17) 0.24654(2) 0.277625(15) 0.0127 1.0000 Uani . . . . . .
N2 N 0.55680(10) 0.18821(6) 0.12718(10) 0.0153 1.0000 Uani . . . . . .
C3 C 0.49225(13) 0.13290(7) 0.10118(12) 0.0170 1.0000 Uani . . . . . .
C4 C 0.52362(14) 0.08772(7) 0.01796(12) 0.0202 1.0000 Uani . . . . . .
C5 C 0.44603(16) 0.02692(7) -0.00480(14) 0.0272 1.0000 Uani . . . . . .
C6 C 0.62809(14) 0.10274(7) -0.04096(13) 0.0228 1.0000 Uani . . . . . .
C7 C 0.69391(14) 0.15988(8) -0.01776(13) 0.0215 1.0000 Uani . . . . . .
C8 C 0.65678(12) 0.20261(7) 0.06758(12) 0.0163 1.0000 Uani . . . . . .
C9 C 0.72463(12) 0.26375(7) 0.10282(12) 0.0167 1.0000 Uani . . . . . .
C10 C 0.80582(14) 0.29341(8) 0.03117(13) 0.0234 1.0000 Uani . . . . . .
C11 C 0.86596(14) 0.35054(8) 0.07205(14) 0.0247 1.0000 Uani . . . . . .
C12 C 0.84726(13) 0.37826(7) 0.18380(13) 0.0212 1.0000 Uani . . . . . .
C13 C 0.91567(16) 0.43829(8) 0.23748(16) 0.0303 1.0000 Uani . . . . . .
C14 C 0.76385(13) 0.34587(7) 0.24890(13) 0.0179 1.0000 Uani . . . . . .
N15 N 0.70367(10) 0.29090(6) 0.21078(10) 0.0154 1.0000 Uani . . . . . .
P16 P 0.60049(3) 0.19444(3) 0.46456(3) 0.0124 1.0000 Uani . . . . . .
C17 C 0.68833(12) 0.11927(6) 0.46345(12) 0.0152 1.0000 Uani . . . . . .
C18 C 0.77277(14) 0.11270(7) 0.37850(13) 0.0202 1.0000 Uani . . . . . .
C19 C 0.84850(15) 0.05807(8) 0.37710(14) 0.0256 1.0000 Uani . . . . . .
C20 C 0.83912(16) 0.00914(8) 0.46044(15) 0.0292 1.0000 Uani . . . . . .
C21 C 0.75481(17) 0.01478(8) 0.54473(16) 0.0304 1.0000 Uani . . . . . .
C22 C 0.67948(15) 0.06941(7) 0.54680(15) 0.0243 1.0000 Uani . . . . . .
C23 C 0.46049(13) 0.17794(6) 0.54036(12) 0.0148 1.0000 Uani . . . . . .
C24 C 0.33855(14) 0.15818(6) 0.46266(13) 0.0187 1.0000 Uani . . . . . .
C25 C 0.22829(14) 0.14587(7) 0.51592(15) 0.0246 1.0000 Uani . . . . . .
C26 C 0.23860(14) 0.15391(7) 0.64568(15) 0.0262 1.0000 Uani . . . . . .
C27 C 0.35808(16) 0.17449(8) 0.72264(14) 0.0262 1.0000 Uani . . . . . .
C28 C 0.46922(14) 0.18639(7) 0.67024(13) 0.0199 1.0000 Uani . . . . . .
C29 C 0.71888(12) 0.23852(7) 0.58658(11) 0.0142 1.0000 Uani . . . . . .
C30 C 0.83889(13) 0.21441(7) 0.66110(12) 0.0176 1.0000 Uani . . . . . .
C31 C 0.92962(12) 0.25509(7) 0.73879(12) 0.0192 1.0000 Uani . . . . . .
C32 C 0.90286(13) 0.31954(7) 0.74211(12) 0.0183 1.0000 Uani . . . . . .
C33 C 0.78178(13) 0.34482(7) 0.67300(12) 0.0165 1.0000 Uani . . . . . .
C34 C 0.69210(12) 0.30269(7) 0.59804(11) 0.0143 1.0000 Uani . . . . . .
O35 O 0.56874(8) 0.32448(5) 0.52817(8) 0.0139 1.0000 Uani . . . . . .
C36 C 0.57362(12) 0.38410(6) 0.47393(12) 0.0141 1.0000 Uani . . . . . .
C37 C 0.66095(13) 0.42961(7) 0.53953(13) 0.0171 1.0000 Uani . . . . . .
C38 C 0.73854(13) 0.41392(7) 0.67437(13) 0.0200 1.0000 Uani . . . . . .
C39 C 0.63960(17) 0.42073(8) 0.76302(14) 0.0299 1.0000 Uani . . . . . .
C40 C 0.85864(17) 0.45809(8) 0.71863(16) 0.0317 1.0000 Uani . . . . . .
C41 C 0.66921(14) 0.48707(7) 0.47826(14) 0.0210 1.0000 Uani . . . . . .
C42 C 0.59004(14) 0.49812(7) 0.35713(14) 0.0208 1.0000 Uani . . . . . .
C43 C 0.50201(13) 0.45219(7) 0.29557(13) 0.0180 1.0000 Uani . . . . . .
C44 C 0.49146(12) 0.39344(6) 0.35300(12) 0.0140 1.0000 Uani . . . . . .
P45 P 0.40000(3) 0.32549(3) 0.26874(3) 0.0116 1.0000 Uani . . . . . .
C46 C 0.25437(12) 0.31308(6) 0.33876(12) 0.0144 1.0000 Uani . . . . . .
C47 C 0.15543(13) 0.27221(7) 0.27279(13) 0.0185 1.0000 Uani . . . . . .
C48 C 0.04552(13) 0.25667(7) 0.32311(14) 0.0229 1.0000 Uani . . . . . .
C49 C 0.03415(14) 0.28169(8) 0.43957(14) 0.0243 1.0000 Uani . . . . . .
C50 C 0.13296(15) 0.32177(8) 0.50587(14) 0.0255 1.0000 Uani . . . . . .
C51 C 0.24356(14) 0.33769(7) 0.45600(13) 0.0191 1.0000 Uani . . . . . .
C52 C 0.32536(12) 0.35862(7) 0.11167(12) 0.0158 1.0000 Uani . . . . . .
C53 C 0.36740(14) 0.33488(7) 0.00686(13) 0.0217 1.0000 Uani . . . . . .
C54 C 0.31873(16) 0.36149(9) -0.11364(15) 0.0310 1.0000 Uani . . . . . .
C55 C 0.22960(15) 0.41151(8) -0.12818(14) 0.0294 1.0000 Uani . . . . . .
C56 C 0.18520(14) 0.43503(7) -0.02432(14) 0.0257 1.0000 Uani . . . . . .
C57 C 0.23099(13) 0.40781(7) 0.09520(13) 0.0206 1.0000 Uani . . . . . .
P58 P 0.06943(4) 0.10705(3) 0.02272(3) 0.0222 1.0000 Uani . . . . . .
F59 F -0.03429(9) 0.08465(5) 0.10605(9) 0.0358 1.0000 Uani . . . . . .
F60 F 0.17300(11) 0.12836(7) -0.05980(10) 0.0501 1.0000 Uani . . . . . .
F61 F 0.02109(10) 0.17842(5) 0.03101(10) 0.0372 1.0000 Uani . . . . . .
F62 F 0.18293(9) 0.11620(5) 0.15121(9) 0.0348 1.0000 Uani . . . . . .
F63 F 0.11593(11) 0.03481(5) 0.01532(10) 0.0422 1.0000 Uani . . . . . .
F64 F -0.04536(10) 0.09738(6) -0.10461(9) 0.0415 1.0000 Uani . . . . . .
H31 H 0.4220 0.1254 0.1420 0.0230 1.0000 Uiso R . . . . .
H53 H 0.5096 -0.0090 0.0090 0.0434 1.0000 Uiso R . . . . .
H51 H 0.3866 0.0243 0.0524 0.0430 1.0000 Uiso R . . . . .
H52 H 0.3920 0.0269 -0.0922 0.0430 1.0000 Uiso R . . . . .
H61 H 0.6545 0.0729 -0.0945 0.0283 1.0000 Uiso R . . . . .
H71 H 0.7657 0.1704 -0.0555 0.0283 1.0000 Uiso R . . . . .
H101 H 0.8175 0.2739 -0.0462 0.0300 1.0000 Uiso R . . . . .
H111 H 0.9211 0.3705 0.0241 0.0314 1.0000 Uiso R . . . . .
H132 H 0.8639 0.4605 0.2877 0.0493 1.0000 Uiso R . . . . .
H131 H 1.0051 0.4279 0.2913 0.0489 1.0000 Uiso R . . . . .
H133 H 0.9333 0.4647 0.1706 0.0492 1.0000 Uiso R . . . . .
H141 H 0.7478 0.3641 0.3270 0.0231 1.0000 Uiso R . . . . .
H181 H 0.7834 0.1463 0.3228 0.0258 1.0000 Uiso R . . . . .
H191 H 0.9060 0.0547 0.3202 0.0330 1.0000 Uiso R . . . . .
H201 H 0.8912 -0.0292 0.4582 0.0364 1.0000 Uiso R . . . . .
H211 H 0.7474 -0.0179 0.6030 0.0390 1.0000 Uiso R . . . . .
H221 H 0.6229 0.0736 0.6054 0.0299 1.0000 Uiso R . . . . .
H241 H 0.3305 0.1541 0.3727 0.0230 1.0000 Uiso R . . . . .
H251 H 0.1460 0.1317 0.4625 0.0326 1.0000 Uiso R . . . . .
H261 H 0.1630 0.1455 0.6794 0.0307 1.0000 Uiso R . . . . .
H271 H 0.3637 0.1803 0.8113 0.0347 1.0000 Uiso R . . . . .
H281 H 0.5509 0.2007 0.7225 0.0254 1.0000 Uiso R . . . . .
H301 H 0.8590 0.1695 0.6600 0.0229 1.0000 Uiso R . . . . .
H311 H 1.0107 0.2375 0.7894 0.0241 1.0000 Uiso R . . . . .
H321 H 0.9678 0.3476 0.7913 0.0242 1.0000 Uiso R . . . . .
H392 H 0.6035 0.4633 0.7563 0.0480 1.0000 Uiso R . . . . .
H391 H 0.6831 0.4113 0.8489 0.0483 1.0000 Uiso R . . . . .
H393 H 0.5645 0.3918 0.7346 0.0479 1.0000 Uiso R . . . . .
H403 H 0.8258 0.5016 0.7211 0.0496 1.0000 Uiso R . . . . .
H401 H 0.9047 0.4477 0.8030 0.0491 1.0000 Uiso R . . . . .
H402 H 0.9201 0.4560 0.6625 0.0495 1.0000 Uiso R . . . . .
H411 H 0.7283 0.5193 0.5174 0.0268 1.0000 Uiso R . . . . .
H421 H 0.5942 0.5376 0.3161 0.0252 1.0000 Uiso R . . . . .
H431 H 0.4507 0.4603 0.2133 0.0229 1.0000 Uiso R . . . . .
H471 H 0.1631 0.2536 0.1937 0.0229 1.0000 Uiso R . . . . .
H481 H -0.0216 0.2284 0.2771 0.0279 1.0000 Uiso R . . . . .
H491 H -0.0426 0.2719 0.4721 0.0313 1.0000 Uiso R . . . . .
H501 H 0.1275 0.3391 0.5870 0.0322 1.0000 Uiso R . . . . .
H511 H 0.3078 0.3664 0.5011 0.0241 1.0000 Uiso R . . . . .
H531 H 0.4275 0.3011 0.0182 0.0280 1.0000 Uiso R . . . . .
H541 H 0.3478 0.3450 -0.1861 0.0388 1.0000 Uiso R . . . . .
H551 H 0.1990 0.4287 -0.2094 0.0373 1.0000 Uiso R . . . . .
H561 H 0.1245 0.4705 -0.0366 0.0322 1.0000 Uiso R . . . . .
H571 H 0.1959 0.4226 0.1651 0.0256 1.0000 Uiso R . . . . .

loop_
_atom_site_aniso_label
_atom_site_aniso_U_11
_atom_site_aniso_U_22
_atom_site_aniso_U_33
_atom_site_aniso_U_23
_atom_site_aniso_U_13
_atom_site_aniso_U_12
Cu1 0.01426(8) 0.01350(9) 0.01151(8) 0.00138(7) 0.00531(6) 0.00161(7)
N2 0.0154(5) 0.0193(6) 0.0112(5) 0.0017(4) 0.0032(4) 0.0034(4)
C3 0.0183(6) 0.0190(7) 0.0142(6) 0.0014(5) 0.0047(5) 0.0005(5)
C4 0.0226(7) 0.0225(7) 0.0147(6) 0.0003(5) 0.0023(5) 0.0041(5)
C5 0.0357(8) 0.0214(7) 0.0262(7) -0.0054(6) 0.0105(6) -0.0007(6)
C6 0.0254(7) 0.0274(8) 0.0163(6) -0.0044(5) 0.0063(5) 0.0061(6)
C7 0.0199(6) 0.0315(8) 0.0149(6) -0.0001(5) 0.0078(5) 0.0035(5)
C8 0.0144(6) 0.0237(7) 0.0108(6) 0.0037(5) 0.0022(4) 0.0058(5)
C9 0.0131(6) 0.0247(7) 0.0127(6) 0.0046(5) 0.0037(4) 0.0034(5)
C10 0.0227(7) 0.0330(8) 0.0172(6) 0.0046(6) 0.0100(5) 0.0000(6)
C11 0.0190(7) 0.0331(8) 0.0240(7) 0.0101(6) 0.0092(5) -0.0021(6)
C12 0.0160(6) 0.0235(7) 0.0237(7) 0.0083(6) 0.0036(5) -0.0002(5)
C13 0.0281(8) 0.0295(8) 0.0353(8) 0.0040(7) 0.0113(6) -0.0073(6)
C14 0.0140(6) 0.0203(7) 0.0202(6) 0.0041(5) 0.0056(5) 0.0037(5)
N15 0.0119(5) 0.0193(6) 0.0155(5) 0.0040(4) 0.0042(4) 0.0030(4)
P16 0.01462(14) 0.01130(14) 0.01193(14) 0.00178(11) 0.00404(11) 0.00087(11)
C17 0.0170(6) 0.0120(6) 0.0163(6) 0.0016(5) 0.0032(5) 0.0027(5)
C18 0.0229(6) 0.0203(7) 0.0186(6) 0.0049(5) 0.0071(5) 0.0035(5)
C19 0.0285(7) 0.0273(8) 0.0234(7) 0.0027(6) 0.0109(6) 0.0082(6)
C20 0.0345(8) 0.0214(7) 0.0333(8) 0.0030(6) 0.0106(6) 0.0125(6)
C21 0.0408(9) 0.0198(7) 0.0347(8) 0.0125(6) 0.0169(7) 0.0091(6)
C22 0.0277(7) 0.0188(7) 0.0302(8) 0.0073(6) 0.0145(6) 0.0045(6)
C23 0.0171(6) 0.0097(6) 0.0190(6) 0.0037(5) 0.0071(5) 0.0025(5)
C24 0.0205(6) 0.0135(6) 0.0221(7) 0.0026(5) 0.0046(5) 0.0010(5)
C25 0.0159(6) 0.0181(7) 0.0401(9) 0.0064(6) 0.0068(6) 0.0032(5)
C26 0.0224(7) 0.0210(7) 0.0406(9) 0.0105(6) 0.0186(6) 0.0071(6)
C27 0.0324(8) 0.0257(8) 0.0244(7) 0.0069(6) 0.0145(6) 0.0055(6)
C28 0.0217(6) 0.0204(7) 0.0188(6) 0.0026(5) 0.0073(5) 0.0012(5)
C29 0.0157(5) 0.0175(7) 0.0104(5) 0.0028(5) 0.0054(4) -0.0013(5)
C30 0.0190(6) 0.0201(7) 0.0142(6) 0.0035(5) 0.0047(5) 0.0026(5)
C31 0.0159(6) 0.0278(8) 0.0136(6) 0.0037(5) 0.0025(4) 0.0011(6)
C32 0.0159(6) 0.0265(7) 0.0128(6) -0.0012(5) 0.0037(5) -0.0035(5)
C33 0.0193(6) 0.0193(7) 0.0120(6) -0.0010(5) 0.0061(5) -0.0017(5)
C34 0.0138(6) 0.0182(6) 0.0116(6) 0.0020(5) 0.0041(4) -0.0004(5)
O35 0.0138(4) 0.0129(4) 0.0146(4) 0.0022(3) 0.0025(3) -0.0004(3)
C36 0.0155(6) 0.0113(6) 0.0172(6) 0.0015(5) 0.0071(5) 0.0005(5)
C37 0.0167(6) 0.0172(6) 0.0182(6) -0.0030(5) 0.0054(5) 0.0006(5)
C38 0.0217(6) 0.0185(7) 0.0183(6) -0.0034(5) 0.0014(5) -0.0015(5)
C39 0.0379(8) 0.0340(9) 0.0180(7) -0.0056(6) 0.0065(6) 0.0107(7)
C40 0.0326(8) 0.0225(8) 0.0331(8) -0.0058(6) -0.0073(7) -0.0070(6)
C41 0.0218(6) 0.0144(6) 0.0273(7) -0.0034(5) 0.0064(5) -0.0038(5)
C42 0.0236(6) 0.0114(6) 0.0282(7) 0.0031(5) 0.0076(5) -0.0025(5)
C43 0.0187(6) 0.0160(6) 0.0196(6) 0.0030(5) 0.0053(5) 0.0007(5)
C44 0.0128(5) 0.0138(6) 0.0161(6) -0.0007(5) 0.0047(5) 0.0009(5)
P45 0.01114(13) 0.01218(14) 0.01180(14) 0.00116(11) 0.00320(10) 0.00084(11)
C46 0.0118(5) 0.0139(6) 0.0183(6) 0.0045(5) 0.0049(4) 0.0025(5)
C47 0.0171(6) 0.0197(6) 0.0183(6) 0.0038(5) 0.0027(5) -0.0009(5)
C48 0.0148(6) 0.0250(8) 0.0274(7) 0.0094(6) 0.0016(5) -0.0028(5)
C49 0.0167(6) 0.0310(8) 0.0272(7) 0.0122(6) 0.0096(5) 0.0028(6)
C50 0.0260(7) 0.0307(8) 0.0232(7) 0.0039(6) 0.0126(6) 0.0043(6)
C51 0.0190(6) 0.0196(7) 0.0200(7) 0.0004(5) 0.0071(5) 0.0002(5)
C52 0.0135(6) 0.0172(6) 0.0153(6) 0.0040(5) 0.0006(5) -0.0029(5)
C53 0.0192(6) 0.0281(8) 0.0172(6) 0.0031(5) 0.0028(5) 0.0045(6)
C54 0.0278(8) 0.0476(10) 0.0175(7) 0.0058(6) 0.0045(6) 0.0011(7)
C55 0.0240(7) 0.0390(9) 0.0211(7) 0.0135(6) -0.0033(6) -0.0046(6)
C56 0.0196(6) 0.0212(7) 0.0315(8) 0.0079(6) -0.0048(6) -0.0006(6)
C57 0.0169(6) 0.0207(7) 0.0223(7) 0.0015(5) 0.0005(5) 0.0003(5)
P58 0.02096(17) 0.02681(19) 0.01836(17) 0.00054(13) 0.00339(13) 0.00080(14)
F59 0.0306(5) 0.0438(6) 0.0357(5) 0.0048(4) 0.0130(4) -0.0054(4)
F60 0.0390(5) 0.0759(8) 0.0407(6) 0.0197(5) 0.0203(5) 0.0031(5)
F61 0.0372(5) 0.0254(5) 0.0455(6) -0.0006(4) 0.0015(4) 0.0011(4)
F62 0.0263(4) 0.0459(6) 0.0281(5) -0.0021(4) -0.0027(3) -0.0030(4)
F63 0.0494(6) 0.0343(6) 0.0413(5) -0.0049(4) 0.0066(5) 0.0135(5)
F64 0.0393(5) 0.0540(7) 0.0251(5) -0.0090(4) -0.0061(4) 0.0075(5)

loop_
_atom_type_symbol
_atom_type_scat_dispersion_real
_atom_type_scat_dispersion_imag
_atom_type_scat_Cromer_Mann_a1
_atom_type_scat_Cromer_Mann_b1
_atom_type_scat_Cromer_Mann_a2
_atom_type_scat_Cromer_Mann_b2
_atom_type_scat_Cromer_Mann_a3
_atom_type_scat_Cromer_Mann_b3
_atom_type_scat_Cromer_Mann_a4
_atom_type_scat_Cromer_Mann_b4
_atom_type_scat_Cromer_Mann_c
_atom_type_scat_source
C 0.0181 0.0091 2.3100 20.8439 1.0200 10.2075 1.5886 0.5687 0.8650 51.6512 0.2156 'International Tables Vol C 4.2.6.8 and 6.1.1.4'
H 0.0000 0.0000 0.4930 10.5109 0.3229 26.1257 0.1402 3.1424 0.0408 57.7998 0.0030 'International Tables Vol C 4.2.6.8 and 6.1.1.4'
N 0.0311 0.0180 12.2126 0.0057 3.1322 9.8933 2.0125 28.9975 1.1663 0.5826 -11.5290 'International Tables Vol C 4.2.6.8 and 6.1.1.4'
O 0.0492 0.0322 3.0485 13.2771 2.2868 5.7011 1.5463 0.3239 0.8670 32.9089 0.2508 'International Tables Vol C 4.2.6.8 and 6.1.1.4'
F 0.0727 0.0534 3.5392 10.2825 2.6412 4.2944 1.5170 0.2615 1.0243 26.1476 0.2776 'International Tables Vol C 4.2.6.8 and 6.1.1.4'
P 0.2955 0.4335 6.4345 1.9067 4.1791 27.1570 1.7800 0.5260 1.4908 68.1645 1.1149 'International Tables Vol C 4.2.6.8 and 6.1.1.4'
Cu -1.9646 0.5888 13.3380 3.5828 7.1676 0.2470 5.6158 11.3966 1.6735 64.8126 1.1910 'International Tables Vol C 4.2.6.8 and 6.1.1.4'

loop_
_geom_angle_atom_site_label_1
_geom_angle_site_symmetry_1
_geom_angle_atom_site_label_2
_geom_angle_site_symmetry_2
_geom_angle_atom_site_label_3
_geom_angle_site_symmetry_3
_geom_angle
_geom_angle_publ_flag
N2 . Cu1 . C8 . 25.54(4) yes
N2 . Cu1 . N15 . 80.52(4) yes
C8 . Cu1 . N15 . 55.06(4) yes
N2 . Cu1 . P16 . 111.83(3) yes
C8 . Cu1 . P16 . 119.58(3) yes
N15 . Cu1 . P16 . 119.05(3) yes
N2 . Cu1 . P45 . 123.72(3) yes
C8 . Cu1 . P45 . 125.36(3) yes
N15 . Cu1 . P45 . 102.03(3) yes
P16 . Cu1 . P45 . 114.821(14) yes
Cu1 . N2 . C3 . 125.95(9) yes
Cu1 . N2 . C8 . 113.75(9) yes
C3 . N2 . C8 . 118.91(11) yes
N2 . C3 . C4 . 123.96(12) yes
N2 . C3 . H31 . 116.3 no
C4 . C3 . H31 . 119.7 no
C3 . C4 . C5 . 120.18(13) yes
C3 . C4 . C6 . 116.45(13) yes
C5 . C4 . C6 . 123.36(13) yes
C4 . C5 . H53 . 109.1 no
C4 . C5 . H51 . 109.4 no
H53 . C5 . H51 . 110.3 no
C4 . C5 . H52 . 108.7 no
H53 . C5 . H52 . 110.8 no
H51 . C5 . H52 . 108.5 no
C4 . C6 . C7 . 120.57(13) yes
C4 . C6 . H61 . 118.9 no
C7 . C6 . H61 . 120.5 no
C6 . C7 . C8 . 119.48(13) yes
C6 . C7 . H71 . 121.7 no
C8 . C7 . H71 . 118.8 no
C7 . C8 . N2 . 120.59(13) yes
C7 . C8 . Cu1 . 158.52(10) yes
N2 . C8 . Cu1 . 40.71(6) yes
C7 . C8 . C9 . 123.62(12) yes
N2 . C8 . C9 . 115.74(11) yes
Cu1 . C8 . C9 . 75.75(7) yes
C8 . C9 . C10 . 123.47(12) yes
C8 . C9 . N15 . 115.90(11) yes
C10 . C9 . N15 . 120.63(13) yes
C9 . C10 . C11 . 119.38(13) yes
C9 . C10 . H101 . 119.3 no
C11 . C10 . H101 . 121.4 no
C10 . C11 . C12 . 120.52(13) yes
C10 . C11 . H111 . 119.5 no
C12 . C11 . H111 . 119.9 no
C11 . C12 . C13 . 123.26(13) yes
C11 . C12 . C14 . 116.44(14) yes
C13 . C12 . C14 . 120.25(13) yes
C12 . C13 . H132 . 111.3 no
C12 . C13 . H131 . 109.1 no
H132 . C13 . H131 . 109.2 no
C12 . C13 . H133 . 110.5 no
H132 . C13 . H133 . 111.0 no
H131 . C13 . H133 . 105.5 no
C12 . C14 . N15 . 124.17(13) yes
C12 . C14 . H141 . 118.7 no
N15 . C14 . H141 . 117.1 no
C9 . N15 . C14 . 118.84(11) yes
C9 . N15 . Cu1 . 112.33(9) yes
C14 . N15 . Cu1 . 127.85(9) yes
Cu1 . P16 . C17 . 115.80(4) yes
Cu1 . P16 . C23 . 116.40(4) yes
C17 . P16 . C23 . 105.69(6) yes
Cu1 . P16 . C29 . 112.22(4) yes
C17 . P16 . C29 . 101.57(6) yes
C23 . P16 . C29 . 103.44(6) yes
P16 . C17 . C18 . 117.79(10) yes
P16 . C17 . C22 . 123.27(10) yes
C18 . C17 . C22 . 118.88(12) yes
C17 . C18 . C19 . 120.98(13) yes
C17 . C18 . H181 . 120.8 no
C19 . C18 . H181 . 118.1 no
C18 . C19 . C20 . 119.54(13) yes
C18 . C19 . H191 . 119.9 no
C20 . C19 . H191 . 120.6 no
C19 . C20 . C21 . 120.13(13) yes
C19 . C20 . H201 . 119.2 no
C21 . C20 . H201 . 120.7 no
C20 . C21 . C22 . 120.48(14) yes
C20 . C21 . H211 . 121.6 no
C22 . C21 . H211 . 117.9 no
C17 . C22 . C21 . 119.98(14) yes
C17 . C22 . H221 . 119.5 no
C21 . C22 . H221 . 120.5 no
P16 . C23 . C24 . 117.91(10) yes
P16 . C23 . C28 . 122.80(10) yes
C24 . C23 . C28 . 119.25(12) yes
C23 . C24 . C25 . 119.99(13) yes
C23 . C24 . H241 . 119.8 no
C25 . C24 . H241 . 120.2 no
C24 . C25 . C26 . 120.21(14) yes
C24 . C25 . H251 . 119.4 no
C26 . C25 . H251 . 120.3 no
C25 . C26 . C27 . 120.09(13) yes
C25 . C26 . H261 . 118.7 no
C27 . C26 . H261 . 121.2 no
C26 . C27 . C28 . 120.03(14) yes
C26 . C27 . H271 . 119.4 no
C28 . C27 . H271 . 120.6 no
C27 . C28 . C23 . 120.40(13) yes
C27 . C28 . H281 . 120.3 no
C23 . C28 . H281 . 119.3 no
P16 . C29 . C30 . 125.42(10) yes
P16 . C29 . C34 . 116.58(9) yes
C30 . C29 . C34 . 117.77(12) yes
C29 . C30 . C31 . 119.85(12) yes
C29 . C30 . H301 . 120.5 no
C31 . C30 . H301 . 119.6 no
C30 . C31 . C32 . 120.65(12) yes
C30 . C31 . H311 . 118.4 no
C32 . C31 . H311 . 121.0 no
C31 . C32 . C33 . 121.02(12) yes
C31 . C32 . H321 . 120.4 no
C33 . C32 . H321 . 118.6 no
C32 . C33 . C34 . 116.87(12) yes
C32 . C33 . C38 . 125.67(12) yes
C34 . C33 . C38 . 117.45(11) yes
C33 . C34 . C29 . 123.67(12) yes
C33 . C34 . O35 . 119.92(11) yes
C29 . C34 . O35 . 116.41(11) yes
C34 . O35 . C36 . 114.38(9) yes
O35 . C36 . C37 . 119.30(11) yes
O35 . C36 . C44 . 116.64(11) yes
C37 . C36 . C44 . 124.02(12) yes
C36 . C37 . C38 . 118.09(12) yes
C36 . C37 . C41 . 117.40(12) yes
C38 . C37 . C41 . 124.50(12) yes
C37 . C38 . C33 . 106.75(11) yes
C37 . C38 . C39 . 107.23(11) yes
C33 . C38 . C39 . 109.00(12) yes
C37 . C38 . C40 . 111.96(12) yes
C33 . C38 . C40 . 111.90(12) yes
C39 . C38 . C40 . 109.83(12) yes
C38 . C39 . H392 . 109.3 no
C38 . C39 . H391 . 110.7 no
H392 . C39 . H391 . 110.8 no
C38 . C39 . H393 . 108.9 no
H392 . C39 . H393 . 107.4 no
H391 . C39 . H393 . 109.8 no
C38 . C40 . H403 . 109.0 no
C38 . C40 . H401 . 110.4 no
H403 . C40 . H401 . 106.9 no
C38 . C40 . H402 . 111.4 no
H403 . C40 . H402 . 109.5 no
H401 . C40 . H402 . 109.7 no
C37 . C41 . C42 . 120.42(12) yes
C37 . C41 . H411 . 121.1 no
C42 . C41 . H411 . 118.5 no
C41 . C42 . C43 . 120.66(12) yes
C41 . C42 . H421 . 120.5 no
C43 . C42 . H421 . 118.9 no
C42 . C43 . C44 . 120.88(12) yes
C42 . C43 . H431 . 119.3 no
C44 . C43 . H431 . 119.8 no
C43 . C44 . C36 . 116.59(12) yes
C43 . C44 . P45 . 123.62(10) yes
C36 . C44 . P45 . 118.93(10) yes
C44 . P45 . Cu1 . 107.01(4) yes
C44 . P45 . C46 . 106.14(6) yes
Cu1 . P45 . C46 . 118.85(4) yes
C44 . P45 . C52 . 102.66(6) yes
Cu1 . P45 . C52 . 117.47(5) yes
C46 . P45 . C52 . 103.09(6) yes
P45 . C46 . C47 . 116.12(10) yes
P45 . C46 . C51 . 123.78(10) yes
C47 . C46 . C51 . 119.89(12) yes
C46 . C47 . C48 . 120.15(13) yes
C46 . C47 . H471 . 120.9 no
C48 . C47 . H471 . 118.9 no
C47 . C48 . C49 . 119.94(13) yes
C47 . C48 . H481 . 119.4 no
C49 . C48 . H481 . 120.7 no
C48 . C49 . C50 . 120.01(13) yes
C48 . C49 . H491 . 119.5 no
C50 . C49 . H491 . 120.5 no
C49 . C50 . C51 . 120.44(13) yes
C49 . C50 . H501 . 121.3 no
C51 . C50 . H501 . 118.3 no
C50 . C51 . C46 . 119.56(13) yes
C50 . C51 . H511 . 119.0 no
C46 . C51 . H511 . 121.4 no
P45 . C52 . C53 . 118.24(10) yes
P45 . C52 . C57 . 122.20(10) yes
C53 . C52 . C57 . 119.53(12) yes
C52 . C53 . C54 . 119.96(14) yes
C52 . C53 . H531 . 118.9 no
C54 . C53 . H531 . 121.1 no
C53 . C54 . C55 . 120.09(15) yes
C53 . C54 . H541 . 119.9 no
C55 . C54 . H541 . 120.0 no
C54 . C55 . C56 . 120.46(13) yes
C54 . C55 . H551 . 118.5 no
C56 . C55 . H551 . 121.0 no
C55 . C56 . C57 . 119.66(14) yes
C55 . C56 . H561 . 118.8 no
C57 . C56 . H561 . 121.5 no
C52 . C57 . C56 . 120.21(14) yes
C52 . C57 . H571 . 120.6 no
C56 . C57 . H571 . 119.1 no
F59 . P58 . F60 . 179.26(7) yes
F59 . P58 . F61 . 89.81(6) yes
F60 . P58 . F61 . 90.92(7) yes
F59 . P58 . F62 . 89.54(5) yes
F60 . P58 . F62 . 90.37(6) yes
F61 . P58 . F62 . 90.62(5) yes
F59 . P58 . F63 . 89.22(6) yes
F60 . P58 . F63 . 90.04(7) yes
F61 . P58 . F63 . 179.01(6) yes
F62 . P58 . F63 . 89.58(6) yes
F59 . P58 . F64 . 89.66(6) yes
F60 . P58 . F64 . 90.43(6) yes
F61 . P58 . F64 . 89.55(5) yes
F62 . P58 . F64 . 179.18(6) yes
F63 . P58 . F64 . 90.23(6) yes

loop_
_geom_bond_atom_site_label_1
_geom_bond_site_symmetry_1
_geom_bond_atom_site_label_2
_geom_bond_site_symmetry_2
_geom_bond_distance
_geom_bond_publ_flag
Cu1 . N2 . 2.0487(11) yes
Cu1 . C8 . 2.8749(13) yes
Cu1 . N15 . 2.0888(11) yes
Cu1 . P16 . 2.2506(4) yes
Cu1 . P45 . 2.2465(4) yes
N2 . C3 . 1.3387(18) yes
N2 . C8 . 1.3542(17) yes
C3 . C4 . 1.393(2) yes
C3 . H31 . 0.933 no
C4 . C5 . 1.499(2) yes
C4 . C6 . 1.392(2) yes
C5 . H53 . 0.986 no
C5 . H51 . 0.956 no
C5 . H52 . 0.979 no
C6 . C7 . 1.376(2) yes
C6 . H61 . 0.932 no
C7 . C8 . 1.3982(19) yes
C7 . H71 . 0.939 no
C8 . C9 . 1.473(2) yes
C9 . C10 . 1.3984(19) yes
C9 . N15 . 1.3549(18) yes
C10 . C11 . 1.380(2) yes
C10 . H101 . 0.960 no
C11 . C12 . 1.389(2) yes
C11 . H111 . 0.943 no
C12 . C13 . 1.499(2) yes
C12 . C14 . 1.3951(19) yes
C13 . H132 . 0.958 no
C13 . H131 . 0.991 no
C13 . H133 . 0.958 no
C14 . N15 . 1.3337(19) yes
C14 . H141 . 0.971 no
P16 . C17 . 1.8232(13) yes
P16 . C23 . 1.8282(13) yes
P16 . C29 . 1.8285(13) yes
C17 . C18 . 1.3952(19) yes
C17 . C22 . 1.3987(19) yes
C18 . C19 . 1.390(2) yes
C18 . H181 . 0.951 no
C19 . C20 . 1.385(2) yes
C19 . H191 . 0.939 no
C20 . C21 . 1.387(2) yes
C20 . H201 . 0.971 no
C21 . C22 . 1.388(2) yes
C21 . H211 . 0.947 no
C22 . H221 . 0.949 no
C23 . C24 . 1.3990(19) yes
C23 . C28 . 1.3928(19) yes
C24 . C25 . 1.395(2) yes
C24 . H241 . 0.957 no
C25 . C26 . 1.388(2) yes
C25 . H251 . 0.954 no
C26 . C27 . 1.382(2) yes
C26 . H261 . 0.939 no
C27 . C28 . 1.396(2) yes
C27 . H271 . 0.951 no
C28 . H281 . 0.945 no
C29 . C30 . 1.4013(18) yes
C29 . C34 . 1.3922(19) yes
C30 . C31 . 1.396(2) yes
C30 . H301 . 0.971 no
C31 . C32 . 1.389(2) yes
C31 . H311 . 0.958 no
C32 . C33 . 1.3978(19) yes
C32 . H321 . 0.956 no
C33 . C34 . 1.3965(18) yes
C33 . C38 . 1.5244(19) yes
C34 . O35 . 1.3925(15) yes
O35 . C36 . 1.3926(15) yes
C36 . C37 . 1.3909(19) yes
C36 . C44 . 1.3968(18) yes
C37 . C38 . 1.5273(18) yes
C37 . C41 . 1.392(2) yes
C38 . C39 . 1.542(2) yes
C38 . C40 . 1.5284(19) yes
C39 . H392 . 0.968 no
C39 . H391 . 0.953 no
C39 . H393 . 0.973 no
C40 . H403 . 0.980 no
C40 . H401 . 0.951 no
C40 . H402 . 0.964 no
C41 . C42 . 1.393(2) yes
C41 . H411 . 0.944 no
C42 . C43 . 1.3856(19) yes
C42 . H421 . 0.948 no
C43 . C44 . 1.4002(18) yes
C43 . H431 . 0.939 no
C44 . P45 . 1.8367(13) yes
P45 . C46 . 1.8272(13) yes
P45 . C52 . 1.8320(13) yes
C46 . C47 . 1.3956(19) yes
C46 . C51 . 1.3919(19) yes
C47 . C48 . 1.3880(19) yes
C47 . H471 . 0.956 no
C48 . C49 . 1.389(2) yes
C48 . H481 . 0.958 no
C49 . C50 . 1.386(2) yes
C49 . H491 . 0.948 no
C50 . C51 . 1.393(2) yes
C50 . H501 . 0.960 no
C51 . H511 . 0.944 no
C52 . C53 . 1.387(2) yes
C52 . C57 . 1.400(2) yes
C53 . C54 . 1.400(2) yes
C53 . H531 . 0.930 no
C54 . C55 . 1.379(2) yes
C54 . H541 . 0.960 no
C55 . C56 . 1.388(2) yes
C55 . H551 . 0.934 no
C56 . C57 . 1.392(2) yes
C56 . H561 . 0.962 no
C57 . H571 . 0.954 no
P58 . F59 . 1.6026(10) yes
P58 . F60 . 1.5885(10) yes
P58 . F61 . 1.5933(10) yes
P58 . F62 . 1.6059(9) yes
P58 . F63 . 1.6039(11) yes
P58 . F64 . 1.6056(9) yes

loop_
_geom_hbond_atom_site_label_D
_geom_hbond_site_symmetry_D
_geom_hbond_atom_site_label_H
_geom_hbond_site_symmetry_H
_geom_hbond_atom_site_label_A
_geom_hbond_site_symmetry_A
_geom_hbond_angle_DHA
_geom_hbond_distance_DH
_geom_hbond_distance_HA
_geom_hbond_distance_DA
_geom_hbond_publ_flag
C43 . H431 . C57 . 129.08(4) 0.939 2.568 3.243(2) yes
